data_7716348
loop_
_publ_author_name
'Robb, Matthew G.'
'Chong, Shen V.'
'Brooker, Sally'

_publ_section_title
;
 Iron(II) spin crossover complexes of tetradentate Schiff-bases: tuning
 <i>T</i><sub>1/2</sub> by choice of formyl-heterocycle component.
;
_journal_issue 26
_journal_name_full 'Dalton transactions (Cambridge, England : 2003)'
_journal_page_first 10974
_journal_page_last 10981
_journal_paper_doi 10.1039/d4dt00884g
_journal_volume 53
_journal_year 2024
_chemical_formula_moiety 'C13 H12 Fe N6 O2 S2'
_chemical_formula_sum 'C13 H12 Fe N6 O2 S2'
_chemical_formula_weight 404.26
_chemical_name_common '[Fe(II) (L4oxazole) (NCS)2]'
_chemical_name_systematic 'iron(II) thiocyanate complex of tetradentate Schiff base ligand'
_space_group_crystal_system monoclinic
_space_group_IT_number 14
_space_group_name_Hall '-P 2yn'
_space_group_name_H-M_alt 'P 1 21/n 1'
_atom_sites_solution_hydrogens geom
_atom_sites_solution_primary dual
_audit_creation_date 2024-03-09
_audit_creation_method
;
Olex2 1.5
(compiled 2023.08.24 svn.re1ec1418 for OlexSys, GUI svn.r6817)
;
_audit_update_record
;
2024-03-21 deposited with the CCDC.	2024-06-05 downloaded from the CCDC.
;
_cell_angle_alpha 90
_cell_angle_beta 94.860(2)
_cell_angle_gamma 90
_cell_formula_units_Z 4
_cell_length_a 8.07340(10)
_cell_length_b 8.1467(2)
_cell_length_c 25.2676(5)
_cell_measurement_reflns_used 5725
_cell_measurement_temperature 100.01(10)
_cell_measurement_theta_max 72.2370
_cell_measurement_theta_min 5.5940
_cell_volume 1655.91(6)
_computing_cell_refinement 'CrysAlisPro 1.171.40.67a (Rigaku OD, 2019)'
_computing_data_collection 'CrysAlisPro 1.171.40.67a (Rigaku OD, 2019)'
_computing_data_reduction 'CrysAlisPro 1.171.40.67a (Rigaku OD, 2019)'
_computing_molecular_graphics 'Olex2 1.5 (Dolomanov et al., 2009)'
_computing_publication_material 'Olex2 1.5 (Dolomanov et al., 2009)'
_computing_structure_refinement 'SHELXL 2016/6 (Sheldrick, 2015)'
_computing_structure_solution 'SHELXT 2014/5 (Sheldrick, 2014)'
_diffrn_ambient_environment N~2~
_diffrn_ambient_temperature 100.01(10)
_diffrn_detector 'CCD plate'
_diffrn_detector_area_resol_mean 10.3449
_diffrn_detector_type Atlas
_diffrn_measured_fraction_theta_full 1.000
_diffrn_measured_fraction_theta_max 0.984
_diffrn_measurement_details
;
List of Runs (angles in degrees, time in seconds):

  # Type    Start    End  Width  t~exp~   \w     \q     \k     \f   Frames
#--------------------------------------------------------------------------
  1  \w   -126.00 -37.00   1.00    1.00    --  -42.04 178.00 -90.00   89
  2  \w   -130.00 -39.00   1.00    1.00    --  -42.04-178.00 -30.00   91
  3  \w   -114.00 -14.00   1.00    1.00    --  -42.04 -57.00-120.00  100
  4  \w     32.00 133.00   1.00    3.05    --  104.32 -61.00-120.00  101
  5  \w    103.00 178.00   1.00    3.05    --  104.32  77.00 120.00   75
  6  \w    103.00 178.00   1.00    3.05    --  104.32  77.00-120.00   75
  7  \w     78.00 177.00   1.00    3.05    --  104.32  45.00  30.00   99
  8  \w     97.00 178.00   1.00    3.05    --  104.32 125.00 -60.00   81
  9  \w     97.00 178.00   1.00    3.05    --  104.32 125.00   0.00   81
 10  \w    103.00 178.00   1.00    3.05    --  104.32  77.00  90.00   75
 11  \w   -114.00 -14.00   1.00    1.00    --  -42.04 -57.00   0.00  100
 12  \w   -126.00 -37.00   1.00    1.00    --  -42.04 178.00  90.00   89
 13  \w   -114.00 -14.00   1.00    1.00    --  -42.04 -57.00 120.00  100
 14  \w     75.00 141.00   1.00    3.05    --  104.32  61.00 -60.00   66
 15  \w    103.00 178.00   1.00    3.05    --  104.32  77.00-180.00   75
;
_diffrn_measurement_device 'four-circle diffractometer'
_diffrn_measurement_device_type 'SuperNova, Dual, Cu at home/near, Atlas'
_diffrn_measurement_method '\w scans'
_diffrn_orient_matrix_type 'CrysAlisPro convention (1999,Acta A55,543-557)'
_diffrn_orient_matrix_UB_11 0.1680361000
_diffrn_orient_matrix_UB_12 -0.0900839000
_diffrn_orient_matrix_UB_13 0.0005975000
_diffrn_orient_matrix_UB_21 0.0716711000
_diffrn_orient_matrix_UB_22 0.1440337000
_diffrn_orient_matrix_UB_23 -0.0303526000
_diffrn_orient_matrix_UB_31 0.0575665000
_diffrn_orient_matrix_UB_32 0.0830861000
_diffrn_orient_matrix_UB_33 0.0531077000
_diffrn_radiation_monochromator mirror
_diffrn_radiation_probe x-ray
_diffrn_radiation_type 'Cu K\a'
_diffrn_radiation_wavelength 1.54184
_diffrn_reflns_av_R_equivalents 0.0534
_diffrn_reflns_av_unetI/netI 0.0417
_diffrn_reflns_Laue_measured_fraction_full 1.000
_diffrn_reflns_Laue_measured_fraction_max 0.984
_diffrn_reflns_limit_h_max 9
_diffrn_reflns_limit_h_min -9
_diffrn_reflns_limit_k_max 10
_diffrn_reflns_limit_k_min -10
_diffrn_reflns_limit_l_max 30
_diffrn_reflns_limit_l_min -30
_diffrn_reflns_number 12392
_diffrn_reflns_point_group_measured_fraction_full 1.000
_diffrn_reflns_point_group_measured_fraction_max 0.984
_diffrn_reflns_theta_full 67.684
_diffrn_reflns_theta_max 72.682
_diffrn_reflns_theta_min 3.511
_diffrn_source 'micro-focus sealed X-ray tube'
_diffrn_source_type 'SuperNova (Cu) X-ray Source'
_exptl_absorpt_coefficient_mu 9.847
_exptl_absorpt_correction_T_max 1.000
_exptl_absorpt_correction_T_min 0.210
_exptl_absorpt_correction_type gaussian
_exptl_absorpt_process_details
;
CrysAlisPro 1.171.40.67a (Rigaku Oxford Diffraction, 2019)
Numerical absorption correction based on gaussian integration over
			a multifaceted crystal model
Empirical absorption correction using spherical harmonics,
 implemented in SCALE3 ABSPACK scaling algorithm.
;
_exptl_crystal_colour 'clear dark red'
_exptl_crystal_colour_lustre clear
_exptl_crystal_colour_modifier dark
_exptl_crystal_colour_primary red
_exptl_crystal_density_diffrn 1.622
_exptl_crystal_description plate
_exptl_crystal_F_000 824
_exptl_crystal_preparation 'Magnetic properties'
_exptl_crystal_recrystallization_method
'Re-crystallisation from solvent: Crystallised from methanol reaction solution on standing'
_exptl_crystal_size_max 0.586
_exptl_crystal_size_mid 0.247
_exptl_crystal_size_min 0.117
_refine_diff_density_max 0.428
_refine_diff_density_min -0.345
_refine_diff_density_rms 0.073
_refine_ls_extinction_method none
_refine_ls_goodness_of_fit_ref 1.019
_refine_ls_hydrogen_treatment constr
_refine_ls_matrix_type full
_refine_ls_number_parameters 221
_refine_ls_number_reflns 3235
_refine_ls_number_restraints 6
_refine_ls_restrained_S_all 1.023
_refine_ls_R_factor_all 0.0457
_refine_ls_R_factor_gt 0.0377
_refine_ls_shift/su_max 0.001
_refine_ls_shift/su_mean 0.000
_refine_ls_structure_factor_coef Fsqd
_refine_ls_weighting_details 'w=1/[\s^2^(Fo^2^)+(0.0564P)^2^+0.3520P] where P=(Fo^2^+2Fc^2^)/3'
_refine_ls_weighting_scheme calc
_refine_ls_wR_factor_gt 0.0948
_refine_ls_wR_factor_ref 0.1005
_reflns_Friedel_coverage 0.000
_reflns_number_gt 2809
_reflns_number_total 3235
_reflns_threshold_expression 'I > 2\s(I)'
_cod_data_source_file d4dt00884g2.cif
_cod_data_source_block mgr412
_cod_depositor_comments 'Adding full bibliography for 7716343--7716348.cif.'
_cod_database_code 7716348
_shelx_shelxl_version_number 2016/6
_chemical_oxdiff_formula CHNOSFe
_chemical_oxdiff_usercomment M852
_shelx_space_group_comment
;
The symmetry employed for this shelxl refinement is uniquely defined
by the following loop, which should always be used as a source of
symmetry information in preference to the above space-group names.
They are only intended as comments.
;
_olex2_refinement_description
;
1. Fixed Uiso
 At 1.2 times of:
  All C(H) groups, All C(H,H) groups, All C(H,H,H,H) groups
2. Restrained distances
 C5-C14 \\sim C7-C14 \\sim C6-C5 \\sim C7-C6
 with sigma of 0.02
3. Others
 Fixed Sof: H7AA(0.85) H7AB(0.85) H7BC(0.15) H7BD(0.15) H5AA(0.85) H5AB(0.85)
 H5BC(0.15) H5BD(0.15) C6(0.85) H6A(0.85) H6B(0.85) C14(0.15) H14A(0.15)
 H14B(0.15)
4.a Secondary CH2 refined with riding coordinates:
 C7(H7AA,H7AB), C7(H7BC,H7BD), C5(H5AA,H5AB), C5(H5BC,H5BD), C6(H6A,H6B),
 C14(H14A,H14B)
4.b Aromatic/amide H refined with riding coordinates:
 C8(H8), C10(H10), C4(H4), C11(H11), C2(H2), C1(H1)
;
_olex2_submission_special_instructions 'No special instructions were received'
_oxdiff_exptl_absorpt_empirical_details
;
Empirical correction (ABSPACK) includes:
- Absorption correction using spherical harmonics
- Frame scaling
;
_oxdiff_exptl_absorpt_empirical_full_max 2.870
_oxdiff_exptl_absorpt_empirical_full_min 0.464

loop_
_space_group_symop_operation_xyz
'x, y, z'
'-x+1/2, y+1/2, -z+1/2'
'-x, -y, -z'
'x-1/2, -y-1/2, z-1/2'

loop_
_atom_site_label
_atom_site_type_symbol
_atom_site_fract_x
_atom_site_fract_y
_atom_site_fract_z
_atom_site_U_iso_or_equiv
_atom_site_adp_type
_atom_site_occupancy
_atom_site_site_symmetry_order
_atom_site_calc_flag
_atom_site_refinement_flags_posn
_atom_site_refinement_flags_adp
_atom_site_refinement_flags_occupancy
_atom_site_disorder_assembly
_atom_site_disorder_group
Fe1 Fe 0.55313(4) 0.57718(5) 0.62473(2) 0.02333(13) Uani 1 1 d . . . . .
S1 S 0.70765(8) 0.89801(9) 0.47344(3) 0.03272(18) Uani 1 1 d . . . . .
S2 S 0.23015(8) 0.22027(9) 0.72836(3) 0.03310(18) Uani 1 1 d . . . . .
O2 O 0.0561(2) 0.6389(2) 0.53640(8) 0.0324(4) Uani 1 1 d . . . . .
O1 O 0.8654(2) 0.1593(3) 0.57427(8) 0.0369(5) Uani 1 1 d . . . . .
N3 N 0.4690(2) 0.8148(3) 0.65262(8) 0.0242(4) Uani 1 1 d . . . . .
N4 N 0.2991(3) 0.6059(3) 0.58263(9) 0.0257(5) Uani 1 1 d . . . . .
N1 N 0.7071(3) 0.3599(3) 0.60100(9) 0.0271(5) Uani 1 1 d . . . . .
N2 N 0.7943(3) 0.6153(3) 0.66908(9) 0.0293(5) Uani 1 1 d . . . . .
N5 N 0.6387(3) 0.6992(3) 0.55870(9) 0.0297(5) Uani 1 1 d . . . . .
N6 N 0.4436(3) 0.4315(3) 0.67993(10) 0.0320(5) Uani 1 1 d . . . . .
C9 C 0.2293(3) 0.7541(3) 0.59758(11) 0.0250(5) Uani 1 1 d . . . . .
C3 C 0.8697(3) 0.3779(3) 0.62515(11) 0.0286(6) Uani 1 1 d . . . . .
C12 C 0.6653(3) 0.7827(3) 0.52335(11) 0.0251(5) Uani 1 1 d . . . . .
C13 C 0.3534(3) 0.3447(3) 0.69953(10) 0.0267(6) Uani 1 1 d . . . . .
C8 C 0.3237(3) 0.8596(3) 0.63515(11) 0.0280(6) Uani 1 1 d . . . . .
H8 H 0.279074 0.957795 0.646223 0.034 Uiso 1 1 calc R U . . .
C10 C 0.0814(3) 0.7728(3) 0.56899(12) 0.0304(6) Uani 1 1 d . . . . .
H10 H 0.009276 0.861168 0.571043 0.036 Uiso 1 1 calc R U . . .
C4 C 0.9091(3) 0.5148(3) 0.66040(11) 0.0296(6) Uani 1 1 d . . . . .
H4 H 1.016249 0.528897 0.676364 0.036 Uiso 1 1 calc R U . . .
C11 C 0.1929(3) 0.5449(4) 0.54715(12) 0.0309(6) Uani 1 1 d . . . . .
H11 H 0.208763 0.445145 0.530403 0.037 Uiso 1 1 calc R U . . .
C2 C 0.9635(3) 0.2555(4) 0.60830(12) 0.0350(6) Uani 1 1 d . . . . .
H2 H 1.075864 0.239067 0.618123 0.042 Uiso 1 1 calc R U . . .
C1 C 0.7127(3) 0.2298(3) 0.57193(12) 0.0307(6) Uani 1 1 d . . . . .
H1 H 0.620982 0.188468 0.551418 0.037 Uiso 1 1 calc R U . . .
C7 C 0.5668(3) 0.9252(3) 0.68906(12) 0.0326(6) Uani 1 1 d D . . . .
H7AA H 0.544518 0.899381 0.725266 0.039 Uiso 0.85 1 calc R U P A 1
H7AB H 0.531553 1.037397 0.681884 0.039 Uiso 0.85 1 calc R U P A 1
H7BC H 0.491549 0.980265 0.711213 0.039 Uiso 0.15 1 calc R U P B 2
H7BD H 0.616970 1.008644 0.668204 0.039 Uiso 0.15 1 calc R U P B 2
C5 C 0.8359(4) 0.7566(4) 0.70380(13) 0.0400(7) Uani 1 1 d D . . . .
H5AA H 0.955332 0.772643 0.706684 0.048 Uiso 0.85 1 calc R U P C 1
H5AB H 0.803025 0.732802 0.739048 0.048 Uiso 0.85 1 calc R U P C 1
H5BC H 0.907626 0.718196 0.733999 0.048 Uiso 0.15 1 calc R U P D 2
H5BD H 0.899982 0.833307 0.684435 0.048 Uiso 0.15 1 calc R U P D 2
C6 C 0.7528(4) 0.9120(4) 0.68404(13) 0.0280(7) Uani 0.85 1 d D . P E 1
H6A H 0.771745 0.924936 0.646875 0.034 Uiso 0.85 1 calc R U P E 1
H6B H 0.806931 1.003251 0.703158 0.034 Uiso 0.85 1 calc R U P E 1
C14 C 0.699(2) 0.846(3) 0.7239(8) 0.053(6) Uiso 0.15 1 d D . P E 2
H14A H 0.748517 0.931252 0.746983 0.064 Uiso 0.15 1 calc R U P E 2
H14B H 0.644607 0.770484 0.746486 0.064 Uiso 0.15 1 calc R U P E 2

loop_
_atom_site_aniso_label
_atom_site_aniso_U_11
_atom_site_aniso_U_22
_atom_site_aniso_U_33
_atom_site_aniso_U_23
_atom_site_aniso_U_13
_atom_site_aniso_U_12
Fe1 0.0193(2) 0.0272(2) 0.0231(2) -0.00045(16) -0.00038(15) 0.00457(15)
S1 0.0316(3) 0.0353(4) 0.0319(4) 0.0046(3) 0.0069(3) 0.0038(3)
S2 0.0274(3) 0.0370(4) 0.0351(4) 0.0004(3) 0.0039(3) 0.0016(3)
O2 0.0238(9) 0.0329(10) 0.0388(12) -0.0065(8) -0.0068(8) 0.0041(8)
O1 0.0303(10) 0.0367(11) 0.0431(13) -0.0085(9) 0.0000(9) 0.0108(8)
N3 0.0231(10) 0.0264(11) 0.0229(11) -0.0028(9) 0.0016(8) 0.0011(8)
N4 0.0216(10) 0.0280(11) 0.0272(12) -0.0020(9) 0.0008(9) 0.0042(9)
N1 0.0240(10) 0.0302(11) 0.0268(12) 0.0002(9) -0.0001(9) 0.0048(9)
N2 0.0267(11) 0.0318(12) 0.0281(13) -0.0035(10) -0.0053(9) 0.0023(9)
N5 0.0262(11) 0.0348(12) 0.0281(13) -0.0002(10) 0.0020(9) 0.0048(9)
N6 0.0341(12) 0.0343(13) 0.0277(13) 0.0049(10) 0.0042(10) 0.0064(10)
C9 0.0205(11) 0.0257(12) 0.0291(14) -0.0001(10) 0.0038(10) 0.0022(9)
C3 0.0226(12) 0.0331(14) 0.0293(15) 0.0032(11) -0.0027(10) 0.0044(10)
C12 0.0171(11) 0.0285(13) 0.0291(15) -0.0068(11) -0.0013(10) 0.0054(10)
C13 0.0275(12) 0.0296(13) 0.0220(13) -0.0015(11) -0.0032(10) 0.0104(11)
C8 0.0252(12) 0.0275(13) 0.0313(15) -0.0030(11) 0.0026(11) 0.0049(10)
C10 0.0233(12) 0.0268(13) 0.0407(17) -0.0048(12) 0.0002(11) 0.0043(10)
C4 0.0236(12) 0.0325(14) 0.0316(16) 0.0013(12) -0.0048(11) 0.0021(11)
C11 0.0229(12) 0.0314(14) 0.0377(16) -0.0051(12) -0.0015(11) 0.0052(11)
C2 0.0274(13) 0.0388(15) 0.0382(17) -0.0022(13) -0.0009(12) 0.0074(12)
C1 0.0252(12) 0.0352(14) 0.0313(15) -0.0017(12) -0.0005(11) 0.0055(11)
C7 0.0280(13) 0.0348(15) 0.0345(16) -0.0108(12) -0.0004(11) 0.0023(11)
C5 0.0329(14) 0.0399(16) 0.0446(19) -0.0103(14) -0.0122(13) 0.0045(12)
C6 0.0246(15) 0.0282(15) 0.0303(18) -0.0056(13) -0.0028(13) -0.0039(12)

loop_
_atom_type_symbol
_atom_type_description
_atom_type_scat_dispersion_real
_atom_type_scat_dispersion_imag
_atom_type_scat_source
C C 0.0181 0.0091 'International Tables Vol C Tables 4.2.6.8 and 6.1.1.4'
H H 0.0000 0.0000 'International Tables Vol C Tables 4.2.6.8 and 6.1.1.4'
Fe Fe -1.1336 3.1974 'International Tables Vol C Tables 4.2.6.8 and 6.1.1.4'
N N 0.0311 0.0180 'International Tables Vol C Tables 4.2.6.8 and 6.1.1.4'
O O 0.0492 0.0322 'International Tables Vol C Tables 4.2.6.8 and 6.1.1.4'
S S 0.3331 0.5567 'International Tables Vol C Tables 4.2.6.8 and 6.1.1.4'

loop_
_exptl_crystal_face_index_h
_exptl_crystal_face_index_k
_exptl_crystal_face_index_l
_exptl_crystal_face_perp_dist
1 2 14 0.2025
4 1 -9 0.1151
1 -1 -16 0.0821
-4 -1 12 0.1012
0 -5 -9 0.0574
-1 5 4 0.0650
2 -5 -2 0.0470

loop_
_geom_angle_atom_site_label_1
_geom_angle_atom_site_label_2
_geom_angle_atom_site_label_3
_geom_angle
_geom_angle_site_symmetry_1
_geom_angle_site_symmetry_3
_geom_angle_publ_flag
N3 Fe1 N4 76.34(8) . . ?
N3 Fe1 N1 165.00(8) . . ?
N4 Fe1 N1 117.07(8) . . ?
N2 Fe1 N3 89.80(8) . . ?
N2 Fe1 N4 165.58(9) . . ?
N2 Fe1 N1 76.26(8) . . ?
N5 Fe1 N3 88.22(8) . . ?
N5 Fe1 N4 85.60(8) . . ?
N5 Fe1 N1 86.29(8) . . ?
N5 Fe1 N2 90.06(9) . . ?
N6 Fe1 N3 97.32(9) . . ?
N6 Fe1 N4 87.36(9) . . ?
N6 Fe1 N1 90.32(9) . . ?
N6 Fe1 N2 98.51(9) . . ?
N6 Fe1 N5 169.77(10) . . ?
C11 O2 C10 104.6(2) . . ?
C1 O1 C2 105.1(2) . . ?
C8 N3 Fe1 116.40(18) . . ?
C8 N3 C7 118.3(2) . . ?
C7 N3 Fe1 125.35(16) . . ?
C9 N4 Fe1 109.60(16) . . ?
C11 N4 Fe1 145.02(18) . . ?
C11 N4 C9 105.2(2) . . ?
C3 N1 Fe1 108.39(17) . . ?
C1 N1 Fe1 146.62(18) . . ?
C1 N1 C3 104.8(2) . . ?
C4 N2 Fe1 116.83(19) . . ?
C4 N2 C5 118.4(2) . . ?
C5 N2 Fe1 124.48(17) . . ?
C12 N5 Fe1 169.3(2) . . ?
C13 N6 Fe1 162.4(2) . . ?
N4 C9 C8 119.2(2) . . ?
C10 C9 N4 108.1(2) . . ?
C10 C9 C8 132.5(2) . . ?
N1 C3 C4 119.7(2) . . ?
C2 C3 N1 108.4(2) . . ?
C2 C3 C4 131.9(2) . . ?
N5 C12 S1 178.4(2) . . ?
N6 C13 S2 178.4(3) . . ?
N3 C8 C9 118.4(2) . . ?
N3 C8 H8 120.8 . . ?
C9 C8 H8 120.8 . . ?
O2 C10 H10 125.9 . . ?
C9 C10 O2 108.1(2) . . ?
C9 C10 H10 125.9 . . ?
N2 C4 C3 118.6(2) . . ?
N2 C4 H4 120.7 . . ?
C3 C4 H4 120.7 . . ?
O2 C11 H11 123.0 . . ?
N4 C11 O2 113.9(2) . . ?
N4 C11 H11 123.0 . . ?
O1 C2 H2 125.9 . . ?
C3 C2 O1 108.3(2) . . ?
C3 C2 H2 125.9 . . ?
O1 C1 H1 123.3 . . ?
N1 C1 O1 113.4(2) . . ?
N1 C1 H1 123.3 . . ?
N3 C7 H7AA 109.0 . . ?
N3 C7 H7AB 109.0 . . ?
N3 C7 H7BC 108.4 . . ?
N3 C7 H7BD 108.4 . . ?
N3 C7 C6 112.7(2) . . ?
N3 C7 C14 115.5(10) . . ?
H7AA C7 H7AB 107.8 . . ?
H7BC C7 H7BD 107.5 . . ?
C6 C7 H7AA 109.0 . . ?
C6 C7 H7AB 109.0 . . ?
C14 C7 H7BC 108.4 . . ?
C14 C7 H7BD 108.4 . . ?
N2 C5 H5AA 109.0 . . ?
N2 C5 H5AB 109.0 . . ?
N2 C5 H5BC 107.9 . . ?
N2 C5 H5BD 107.9 . . ?
N2 C5 C6 113.0(2) . . ?
H5AA C5 H5AB 107.8 . . ?
H5BC C5 H5BD 107.2 . . ?
C6 C5 H5AA 109.0 . . ?
C6 C5 H5AB 109.0 . . ?
C14 C5 N2 117.5(10) . . ?
C14 C5 H5BC 107.9 . . ?
C14 C5 H5BD 107.9 . . ?
C7 C6 H6A 108.1 . . ?
C7 C6 H6B 108.1 . . ?
C5 C6 C7 116.7(3) . . ?
C5 C6 H6A 108.1 . . ?
C5 C6 H6B 108.1 . . ?
H6A C6 H6B 107.3 . . ?
C7 C14 H14A 106.6 . . ?
C7 C14 H14B 106.6 . . ?
C5 C14 C7 123.0(14) . . ?
C5 C14 H14A 106.6 . . ?
C5 C14 H14B 106.6 . . ?
H14A C14 H14B 106.5 . . ?

loop_
_geom_bond_atom_site_label_1
_geom_bond_atom_site_label_2
_geom_bond_distance
_geom_bond_site_symmetry_2
_geom_bond_publ_flag
Fe1 N3 2.188(2) . ?
Fe1 N4 2.241(2) . ?
Fe1 N1 2.272(2) . ?
Fe1 N2 2.185(2) . ?
Fe1 N5 2.108(2) . ?
Fe1 N6 2.084(2) . ?
S1 C12 1.632(3) . ?
S2 C13 1.634(3) . ?
O2 C10 1.372(3) . ?
O2 C11 1.353(3) . ?
O1 C2 1.366(4) . ?
O1 C1 1.357(3) . ?
N3 C8 1.271(3) . ?
N3 C7 1.468(3) . ?
N4 C9 1.397(3) . ?
N4 C11 1.287(4) . ?
N1 C3 1.408(3) . ?
N1 C1 1.293(4) . ?
N2 C4 1.270(4) . ?
N2 C5 1.469(4) . ?
N5 C12 1.157(4) . ?
N6 C13 1.156(4) . ?
C9 C8 1.449(4) . ?
C9 C10 1.351(4) . ?
C3 C4 1.446(4) . ?
C3 C2 1.343(4) . ?
C8 H8 0.9300 . ?
C10 H10 0.9300 . ?
C4 H4 0.9300 . ?
C11 H11 0.9300 . ?
C2 H2 0.9300 . ?
C1 H1 0.9300 . ?
C7 H7AA 0.9700 . ?
C7 H7AB 0.9700 . ?
C7 H7BC 0.9700 . ?
C7 H7BD 0.9700 . ?
C7 C6 1.522(4) . ?
C7 C14 1.475(13) . ?
C5 H5AA 0.9700 . ?
C5 H5AB 0.9700 . ?
C5 H5BC 0.9700 . ?
C5 H5BD 0.9700 . ?
C5 C6 1.499(4) . ?
C5 C14 1.449(13) . ?
C6 H6A 0.9700 . ?
C6 H6B 0.9700 . ?
C14 H14A 0.9700 . ?
C14 H14B 0.9700 . ?

loop_
_geom_torsion_atom_site_label_1
_geom_torsion_atom_site_label_2
_geom_torsion_atom_site_label_3
_geom_torsion_atom_site_label_4
_geom_torsion
_geom_torsion_site_symmetry_1
_geom_torsion_site_symmetry_2
_geom_torsion_site_symmetry_3
_geom_torsion_site_symmetry_4
_geom_torsion_publ_flag
Fe1 N3 C8 C9 -1.9(3) . . . . ?
Fe1 N3 C7 C6 30.5(3) . . . . ?
Fe1 N3 C7 C14 -23.9(9) . . . . ?
Fe1 N4 C9 C8 0.0(3) . . . . ?
Fe1 N4 C9 C10 176.02(18) . . . . ?
Fe1 N4 C11 O2 -173.7(2) . . . . ?
Fe1 N1 C3 C4 2.9(3) . . . . ?
Fe1 N1 C3 C2 -175.9(2) . . . . ?
Fe1 N1 C1 O1 173.3(2) . . . . ?
Fe1 N2 C4 C3 -4.1(3) . . . . ?
Fe1 N2 C5 C6 -34.5(4) . . . . ?
Fe1 N2 C5 C14 21.3(10) . . . . ?
N3 C7 C6 C5 -70.1(4) . . . . ?
N3 C7 C14 C5 60(2) . . . . ?
N4 C9 C8 N3 1.3(4) . . . . ?
N4 C9 C10 O2 0.2(3) . . . . ?
N1 C3 C4 N2 0.6(4) . . . . ?
N1 C3 C2 O1 -0.3(3) . . . . ?
N2 C5 C6 C7 72.5(4) . . . . ?
N2 C5 C14 C7 -59(2) . . . . ?
C9 N4 C11 O2 0.1(3) . . . . ?
C3 N1 C1 O1 -0.3(3) . . . . ?
C8 N3 C7 C6 -149.0(3) . . . . ?
C8 N3 C7 C14 156.7(9) . . . . ?
C8 C9 C10 O2 175.5(3) . . . . ?
C10 O2 C11 N4 0.0(3) . . . . ?
C10 C9 C8 N3 -173.6(3) . . . . ?
C4 N2 C5 C6 139.4(3) . . . . ?
C4 N2 C5 C14 -164.9(9) . . . . ?
C4 C3 C2 O1 -178.9(3) . . . . ?
C11 O2 C10 C9 -0.2(3) . . . . ?
C11 N4 C9 C8 -176.2(2) . . . . ?
C11 N4 C9 C10 -0.2(3) . . . . ?
C2 O1 C1 N1 0.2(3) . . . . ?
C2 C3 C4 N2 179.1(3) . . . . ?
C1 O1 C2 C3 0.1(3) . . . . ?
C1 N1 C3 C4 179.2(3) . . . . ?
C1 N1 C3 C2 0.4(3) . . . . ?
C7 N3 C8 C9 177.6(2) . . . . ?
C5 N2 C4 C3 -178.4(3) . . . . ?

loop_
_exptl_oxdiff_crystal_face_indexfrac_h
_exptl_oxdiff_crystal_face_indexfrac_k
_exptl_oxdiff_crystal_face_indexfrac_l
_exptl_oxdiff_crystal_face_x
_exptl_oxdiff_crystal_face_y
_exptl_oxdiff_crystal_face_z
0.8251 2.2001 14.4326 -0.0509 -0.0621 0.9968
4.4287 1.4743 -8.6152 0.6062 0.7912 -0.0801
0.8808 -1.3936 -15.7635 0.2641 0.3409 -0.9022
-3.8377 -0.7459 11.8941 -0.5706 -0.7435 0.3488
0.4048 -4.5142 -8.5392 0.4696 -0.3620 -0.8053
-1.2439 4.9877 4.1280 -0.6559 0.5039 0.5620
1.6334 -5.0074 -1.6691 0.7246 -0.5535 -0.4107
